data_7047676
loop_
_publ_author_name
'Piskunov, Alexandr V.'
'Pashanova, Kira I.'
'Bogomyakov, Artem S.'
'Smolyaninov, Ivan V.'
'Starikov, Andrey G.'
'Fukin, Georgy K.'

_publ_section_title
;
 Cobalt complexes with hemilabile o-iminobenzoquinonate ligands: a novel
 example of redox-induced electron transfer.
;
_journal_issue 42
_journal_name_full 'Dalton transactions (Cambridge, England : 2003)'
_journal_page_first 15049
_journal_page_last 15060
_journal_paper_doi 10.1039/c8dt02733a
_journal_volume 47
_journal_year 2018
_chemical_formula_moiety 'C54 H58 Co N2 O4'
_chemical_formula_sum 'C54 H58 Co N2 O4'
_chemical_formula_weight 857.95
_space_group_crystal_system orthorhombic
_space_group_IT_number 61
_space_group_name_Hall '-P 2ac 2ab'
_space_group_name_H-M_alt 'P b c a'
_symmetry_space_group_name_Hall '-P 2ac 2ab'
_symmetry_space_group_name_H-M 'P b c a'
_atom_sites_solution_hydrogens geom
_atom_sites_solution_primary dual
_atom_sites_solution_secondary difmap
_audit_creation_method SHELXL-2014/7
_audit_update_record
;
2017-12-04 deposited with the CCDC.
2018-09-28 downloaded from the CCDC.
;
_cell_angle_alpha 90
_cell_angle_beta 90
_cell_angle_gamma 90
_cell_formula_units_Z 4
_cell_length_a 9.8173(5)
_cell_length_b 18.7393(10)
_cell_length_c 24.5585(13)
_cell_measurement_reflns_used 9934
_cell_measurement_temperature 100(2)
_cell_measurement_theta_max 36.40
_cell_measurement_theta_min 2.48
_cell_volume 4518.0(4)
_computing_cell_refinement 'Bruker SAINT'
_computing_data_collection 'Bruker APEX2'
_computing_data_reduction 'Bruker SAINT'
_computing_molecular_graphics 'Bruker SHELXTL'
_computing_publication_material 'Bruker SHELXTL'
_computing_structure_refinement 'SHELXL-2014/7 (Sheldrick, 2014)'
_computing_structure_solution 'SHELXT-2014/4 (Sheldrick, 2014)'
_diffrn_ambient_temperature 100(2)
_diffrn_measured_fraction_theta_full 0.999
_diffrn_measured_fraction_theta_max 0.999
_diffrn_measurement_device_type 'Bruker D8 Quest with CMOS detector'
_diffrn_measurement_method '\w scans'
_diffrn_radiation_type MoK\a
_diffrn_radiation_wavelength 0.71073
_diffrn_reflns_av_R_equivalents 0.0296
_diffrn_reflns_av_unetI/netI 0.0150
_diffrn_reflns_Laue_measured_fraction_full 0.999
_diffrn_reflns_Laue_measured_fraction_max 0.999
_diffrn_reflns_limit_h_max 13
_diffrn_reflns_limit_h_min -13
_diffrn_reflns_limit_k_max 26
_diffrn_reflns_limit_k_min -26
_diffrn_reflns_limit_l_max 34
_diffrn_reflns_limit_l_min -34
_diffrn_reflns_number 60621
_diffrn_reflns_point_group_measured_fraction_full 0.999
_diffrn_reflns_point_group_measured_fraction_max 0.999
_diffrn_reflns_theta_full 25.242
_diffrn_reflns_theta_max 30.000
_diffrn_reflns_theta_min 2.326
_diffrn_source 'microfocus tube'
_exptl_absorpt_coefficient_mu 0.428
_exptl_absorpt_correction_T_max 0.9311
_exptl_absorpt_correction_T_min 0.8225
_exptl_absorpt_correction_type multi-scan
_exptl_absorpt_process_details 'SADABS 2014/2'
_exptl_crystal_colour black
_exptl_crystal_density_diffrn 1.261
_exptl_crystal_description prism
_exptl_crystal_F_000 1820
_exptl_crystal_size_max 0.380
_exptl_crystal_size_mid 0.200
_exptl_crystal_size_min 0.090
_refine_diff_density_max 0.546
_refine_diff_density_min -0.209
_refine_diff_density_rms 0.059
_refine_ls_extinction_method none
_refine_ls_goodness_of_fit_ref 1.038
_refine_ls_hydrogen_treatment constr
_refine_ls_matrix_type full
_refine_ls_number_parameters 283
_refine_ls_number_reflns 6590
_refine_ls_number_restraints 0
_refine_ls_restrained_S_all 1.038
_refine_ls_R_factor_all 0.0420
_refine_ls_R_factor_gt 0.0361
_refine_ls_shift/su_max 0.001
_refine_ls_shift/su_mean 0.000
_refine_ls_structure_factor_coef Fsqd
_refine_ls_weighting_details 'w=1/[\s^2^(Fo^2^)+(0.0500P)^2^+2.2700P] where P=(Fo^2^+2Fc^2^)/3'
_refine_ls_weighting_scheme calc
_refine_ls_wR_factor_gt 0.0934
_refine_ls_wR_factor_ref 0.0964
_reflns_Friedel_coverage 0.000
_reflns_number_gt 5785
_reflns_number_total 6590
_reflns_threshold_expression 'I > 2\s(I)'
_cod_data_source_file c8dt02733a5.cif
_cod_data_source_block coisqo
_cod_depositor_comments 'Adding full bibliography for 7047675--7047676.cif.'
_cod_database_code 7047676
_shelx_shelxl_version_number 2014/7
_shelx_space_group_comment
;
The symmetry employed for this shelxl refinement is uniquely defined
by the following loop, which should always be used as a source of
symmetry information in preference to the above space-group names.
They are only intended as comments.
;
_shelx_estimated_absorpt_t_min 0.854
_shelx_estimated_absorpt_t_max 0.962

loop_
_space_group_symop_operation_xyz
'x, y, z'
'-x+1/2, -y, z+1/2'
'-x, y+1/2, -z+1/2'
'x+1/2, -y+1/2, -z'
'-x, -y, -z'
'x-1/2, y, -z-1/2'
'x, -y-1/2, z-1/2'
'-x-1/2, y-1/2, z'

loop_
_atom_site_label
_atom_site_type_symbol
_atom_site_fract_x
_atom_site_fract_y
_atom_site_fract_z
_atom_site_U_iso_or_equiv
_atom_site_adp_type
_atom_site_occupancy
_atom_site_site_symmetry_order
_atom_site_calc_flag
_atom_site_refinement_flags_posn
_atom_site_refinement_flags_adp
_atom_site_refinement_flags_occupancy
Co1 Co 0.5000 0.5000 0.5000 0.01069(6) Uani 1 2 d S . P
O1 O 0.45100(8) 0.48395(4) 0.42931(3) 0.01360(15) Uani 1 1 d . . .
N1 N 0.56310(9) 0.58698(5) 0.47604(3) 0.01176(16) Uani 1 1 d . . .
C1 C 0.48081(10) 0.53764(5) 0.39618(4) 0.01216(18) Uani 1 1 d . . .
O2 O 0.92060(10) 0.64369(5) 0.41877(4) 0.0270(2) Uani 1 1 d . . .
C2 C 0.54581(10) 0.59696(5) 0.42115(4) 0.01188(18) Uani 1 1 d . . .
C3 C 0.58588(11) 0.65642(5) 0.39037(4) 0.01332(19) Uani 1 1 d . . .
H3A H 0.6275 0.6962 0.4076 0.016 Uiso 1 1 calc R U .
C4 C 0.56428(11) 0.65663(6) 0.33470(4) 0.01372(19) Uani 1 1 d . . .
C5 C 0.49734(11) 0.59745(6) 0.31082(4) 0.0156(2) Uani 1 1 d . . .
H5A H 0.4813 0.5986 0.2727 0.019 Uiso 1 1 calc R U .
C6 C 0.45367(11) 0.53782(6) 0.33963(4) 0.01418(19) Uani 1 1 d . . .
C7 C 0.60747(11) 0.72152(6) 0.30085(4) 0.0158(2) Uani 1 1 d . . .
C8 C 0.62073(14) 0.70340(6) 0.24002(5) 0.0227(2) Uani 1 1 d . . .
H8A H 0.6855 0.6640 0.2354 0.034 Uiso 1 1 calc R U .
H8B H 0.6536 0.7454 0.2202 0.034 Uiso 1 1 calc R U .
H8C H 0.5316 0.6892 0.2257 0.034 Uiso 1 1 calc R U .
C9 C 0.49899(13) 0.77996(7) 0.30830(5) 0.0229(2) Uani 1 1 d . . .
H9A H 0.5254 0.8225 0.2876 0.034 Uiso 1 1 calc R U .
H9B H 0.4915 0.7922 0.3470 0.034 Uiso 1 1 calc R U .
H9C H 0.4109 0.7625 0.2951 0.034 Uiso 1 1 calc R U .
C10 C 0.74595(13) 0.74974(7) 0.32020(5) 0.0240(2) Uani 1 1 d . . .
H10A H 0.8136 0.7113 0.3185 0.036 Uiso 1 1 calc R U .
H10B H 0.7380 0.7667 0.3578 0.036 Uiso 1 1 calc R U .
H10C H 0.7747 0.7892 0.2967 0.036 Uiso 1 1 calc R U .
C11 C 0.38507(13) 0.47368(6) 0.31248(4) 0.0193(2) Uani 1 1 d . . .
C12 C 0.35930(16) 0.48682(7) 0.25155(5) 0.0270(3) Uani 1 1 d . . .
H12A H 0.4460 0.4965 0.2332 0.041 Uiso 1 1 calc R U .
H12B H 0.2985 0.5279 0.2472 0.041 Uiso 1 1 calc R U .
H12C H 0.3169 0.4444 0.2354 0.041 Uiso 1 1 calc R U .
C13 C 0.24743(14) 0.45788(8) 0.33971(5) 0.0295(3) Uani 1 1 d . . .
H13A H 0.1903 0.5007 0.3386 0.044 Uiso 1 1 calc R U .
H13B H 0.2625 0.4438 0.3777 0.044 Uiso 1 1 calc R U .
H13C H 0.2018 0.4190 0.3202 0.044 Uiso 1 1 calc R U .
C14 C 0.47979(16) 0.40873(7) 0.31794(5) 0.0267(3) Uani 1 1 d . . .
H14A H 0.5628 0.4169 0.2967 0.040 Uiso 1 1 calc R U .
H14B H 0.4332 0.3661 0.3043 0.040 Uiso 1 1 calc R U .
H14C H 0.5038 0.4018 0.3563 0.040 Uiso 1 1 calc R U .
C15 C 0.63738(11) 0.63839(5) 0.50655(4) 0.01290(19) Uani 1 1 d . . .
C16 C 0.77551(11) 0.65175(6) 0.49526(4) 0.0154(2) Uani 1 1 d . . .
C17 C 0.84310(12) 0.70512(6) 0.52435(5) 0.0209(2) Uani 1 1 d . . .
H17A H 0.9356 0.7156 0.5162 0.025 Uiso 1 1 calc R U .
C18 C 0.77674(14) 0.74300(6) 0.56499(5) 0.0229(2) Uani 1 1 d . . .
H18A H 0.8241 0.7787 0.5849 0.028 Uiso 1 1 calc R U .
C19 C 0.64115(13) 0.72868(6) 0.57654(5) 0.0212(2) Uani 1 1 d . . .
H19A H 0.5958 0.7544 0.6045 0.025 Uiso 1 1 calc R U .
C20 C 0.57137(12) 0.67668(6) 0.54722(4) 0.0162(2) Uani 1 1 d . . .
H20A H 0.4783 0.6673 0.5550 0.019 Uiso 1 1 calc R U .
C21 C 0.85187(11) 0.61171(6) 0.45220(5) 0.0177(2) Uani 1 1 d . . .
C22 C 0.84276(11) 0.53225(6) 0.45173(5) 0.0178(2) Uani 1 1 d . . .
C23 C 0.82857(12) 0.49398(6) 0.49994(5) 0.0186(2) Uani 1 1 d . . .
H23A H 0.8234 0.5185 0.5337 0.022 Uiso 1 1 calc R U .
C24 C 0.82191(13) 0.41979(7) 0.49874(5) 0.0234(2) Uani 1 1 d . . .
H24A H 0.8144 0.3936 0.5317 0.028 Uiso 1 1 calc R U .
C25 C 0.82621(15) 0.38432(7) 0.44946(6) 0.0325(3) Uani 1 1 d . . .
H25A H 0.8198 0.3337 0.4486 0.039 Uiso 1 1 calc R U .
C26 C 0.83992(19) 0.42229(8) 0.40120(6) 0.0400(4) Uani 1 1 d . . .
H26A H 0.8424 0.3977 0.3674 0.048 Uiso 1 1 calc R U .
C27 C 0.84997(16) 0.49622(7) 0.40228(6) 0.0298(3) Uani 1 1 d . . .
H27A H 0.8617 0.5221 0.3693 0.036 Uiso 1 1 calc R U .

loop_
_atom_site_aniso_label
_atom_site_aniso_U_11
_atom_site_aniso_U_22
_atom_site_aniso_U_33
_atom_site_aniso_U_23
_atom_site_aniso_U_13
_atom_site_aniso_U_12
Co1 0.01269(10) 0.00950(10) 0.00986(10) 0.00062(6) -0.00143(6) -0.00259(6)
O1 0.0176(4) 0.0117(3) 0.0115(3) 0.0010(3) -0.0014(3) -0.0038(3)
N1 0.0127(4) 0.0110(4) 0.0115(4) 0.0003(3) -0.0019(3) -0.0023(3)
C1 0.0127(4) 0.0113(4) 0.0125(4) 0.0008(3) -0.0003(3) -0.0006(3)
O2 0.0215(4) 0.0333(5) 0.0261(5) 0.0084(4) 0.0029(3) -0.0067(4)
C2 0.0119(4) 0.0118(4) 0.0120(4) 0.0005(3) -0.0007(3) 0.0003(3)
C3 0.0145(4) 0.0113(4) 0.0142(4) 0.0010(3) -0.0014(4) -0.0012(3)
C4 0.0149(5) 0.0131(4) 0.0132(4) 0.0027(4) 0.0003(4) 0.0001(4)
C5 0.0187(5) 0.0167(5) 0.0114(5) 0.0011(4) -0.0013(4) -0.0009(4)
C6 0.0164(5) 0.0141(4) 0.0120(4) -0.0007(4) -0.0015(4) -0.0014(4)
C7 0.0194(5) 0.0141(5) 0.0139(4) 0.0041(4) 0.0010(4) -0.0013(4)
C8 0.0323(6) 0.0213(5) 0.0146(5) 0.0048(4) 0.0033(4) -0.0012(5)
C9 0.0273(6) 0.0174(5) 0.0239(6) 0.0067(4) 0.0041(4) 0.0042(4)
C10 0.0238(6) 0.0260(6) 0.0222(6) 0.0066(4) 0.0009(4) -0.0082(5)
C11 0.0267(6) 0.0191(5) 0.0122(5) -0.0024(4) -0.0026(4) -0.0083(4)
C12 0.0390(7) 0.0279(6) 0.0143(5) -0.0022(5) -0.0062(5) -0.0104(5)
C13 0.0278(6) 0.0385(7) 0.0221(6) -0.0048(5) -0.0021(5) -0.0172(6)
C14 0.0454(8) 0.0161(5) 0.0188(6) -0.0043(4) -0.0001(5) -0.0027(5)
C15 0.0161(5) 0.0097(4) 0.0129(4) 0.0016(3) -0.0040(4) -0.0020(4)
C16 0.0167(5) 0.0134(5) 0.0161(5) 0.0032(4) -0.0040(4) -0.0034(4)
C17 0.0205(5) 0.0165(5) 0.0257(6) 0.0046(4) -0.0094(4) -0.0071(4)
C18 0.0305(6) 0.0128(5) 0.0256(6) -0.0006(4) -0.0140(5) -0.0036(4)
C19 0.0309(6) 0.0133(5) 0.0195(5) -0.0035(4) -0.0083(4) 0.0037(4)
C20 0.0199(5) 0.0131(5) 0.0157(5) 0.0002(4) -0.0037(4) 0.0010(4)
C21 0.0131(5) 0.0218(5) 0.0183(5) 0.0031(4) -0.0030(4) -0.0026(4)
C22 0.0136(5) 0.0204(5) 0.0195(5) 0.0001(4) 0.0004(4) 0.0017(4)
C23 0.0153(5) 0.0202(5) 0.0203(6) 0.0007(4) 0.0001(4) -0.0002(4)
C24 0.0186(5) 0.0205(6) 0.0310(6) 0.0035(5) -0.0007(4) 0.0027(4)
C25 0.0353(7) 0.0202(6) 0.0419(8) -0.0046(5) -0.0048(6) 0.0101(5)
C26 0.0597(10) 0.0301(7) 0.0302(7) -0.0102(6) -0.0011(7) 0.0168(7)
C27 0.0398(8) 0.0295(7) 0.0202(6) -0.0012(5) 0.0029(5) 0.0119(6)

loop_
_atom_type_symbol
_atom_type_description
_atom_type_scat_dispersion_real
_atom_type_scat_dispersion_imag
_atom_type_scat_source
C C 0.0033 0.0016 'International Tables Vol C Tables 4.2.6.8 and 6.1.1.4'
H H 0.0000 0.0000 'International Tables Vol C Tables 4.2.6.8 and 6.1.1.4'
N N 0.0061 0.0033 'International Tables Vol C Tables 4.2.6.8 and 6.1.1.4'
O O 0.0106 0.0060 'International Tables Vol C Tables 4.2.6.8 and 6.1.1.4'
Co Co 0.3494 0.9721 'International Tables Vol C Tables 4.2.6.8 and 6.1.1.4'

loop_
_geom_angle_atom_site_label_1
_geom_angle_atom_site_label_2
_geom_angle_atom_site_label_3
_geom_angle
_geom_angle_site_symmetry_1
_geom_angle_site_symmetry_3
O1 Co1 O1 180.00(5) 5_666 .
O1 Co1 N1 93.98(4) 5_666 .
O1 Co1 N1 86.02(4) . .
O1 Co1 N1 86.02(4) 5_666 5_666
O1 Co1 N1 93.98(4) . 5_666
N1 Co1 N1 180.0 . 5_666
C1 O1 Co1 113.58(7) . .
C2 N1 C15 119.28(8) . .
C2 N1 Co1 113.17(7) . .
C15 N1 Co1 127.18(7) . .
O1 C1 C6 124.23(9) . .
O1 C1 C2 115.32(9) . .
C6 C1 C2 120.44(9) . .
N1 C2 C3 127.11(9) . .
N1 C2 C1 111.91(9) . .
C3 C2 C1 120.98(9) . .
C4 C3 C2 119.45(10) . .
C4 C3 H3A 120.3 . .
C2 C3 H3A 120.3 . .
C3 C4 C5 118.56(10) . .
C3 C4 C7 119.71(9) . .
C5 C4 C7 121.68(9) . .
C6 C5 C4 124.18(10) . .
C6 C5 H5A 117.9 . .
C4 C5 H5A 117.9 . .
C5 C6 C1 116.33(10) . .
C5 C6 C11 123.04(9) . .
C1 C6 C11 120.58(9) . .
C4 C7 C10 110.54(9) . .
C4 C7 C8 112.03(9) . .
C10 C7 C8 107.58(10) . .
C4 C7 C9 107.99(9) . .
C10 C7 C9 109.34(10) . .
C8 C7 C9 109.35(9) . .
C7 C8 H8A 109.5 . .
C7 C8 H8B 109.5 . .
H8A C8 H8B 109.5 . .
C7 C8 H8C 109.5 . .
H8A C8 H8C 109.5 . .
H8B C8 H8C 109.5 . .
C7 C9 H9A 109.5 . .
C7 C9 H9B 109.5 . .
H9A C9 H9B 109.5 . .
C7 C9 H9C 109.5 . .
H9A C9 H9C 109.5 . .
H9B C9 H9C 109.5 . .
C7 C10 H10A 109.5 . .
C7 C10 H10B 109.5 . .
H10A C10 H10B 109.5 . .
C7 C10 H10C 109.5 . .
H10A C10 H10C 109.5 . .
H10B C10 H10C 109.5 . .
C6 C11 C13 110.41(10) . .
C6 C11 C12 111.75(10) . .
C13 C11 C12 108.04(11) . .
C6 C11 C14 108.52(10) . .
C13 C11 C14 109.97(11) . .
C12 C11 C14 108.12(10) . .
C11 C12 H12A 109.5 . .
C11 C12 H12B 109.5 . .
H12A C12 H12B 109.5 . .
C11 C12 H12C 109.5 . .
H12A C12 H12C 109.5 . .
H12B C12 H12C 109.5 . .
C11 C13 H13A 109.5 . .
C11 C13 H13B 109.5 . .
H13A C13 H13B 109.5 . .
C11 C13 H13C 109.5 . .
H13A C13 H13C 109.5 . .
H13B C13 H13C 109.5 . .
C11 C14 H14A 109.5 . .
C11 C14 H14B 109.5 . .
H14A C14 H14B 109.5 . .
C11 C14 H14C 109.5 . .
H14A C14 H14C 109.5 . .
H14B C14 H14C 109.5 . .
C20 C15 C16 119.95(10) . .
C20 C15 N1 119.30(10) . .
C16 C15 N1 120.74(10) . .
C17 C16 C15 118.99(11) . .
C17 C16 C21 118.82(10) . .
C15 C16 C21 122.18(10) . .
C18 C17 C16 120.75(11) . .
C18 C17 H17A 119.6 . .
C16 C17 H17A 119.6 . .
C19 C18 C17 119.91(11) . .
C19 C18 H18A 120.0 . .
C17 C18 H18A 120.0 . .
C18 C19 C20 120.13(11) . .
C18 C19 H19A 119.9 . .
C20 C19 H19A 119.9 . .
C15 C20 C19 120.24(11) . .
C15 C20 H20A 119.9 . .
C19 C20 H20A 119.9 . .
O2 C21 C22 121.22(11) . .
O2 C21 C16 120.39(11) . .
C22 C21 C16 118.38(10) . .
C23 C22 C27 119.85(11) . .
C23 C22 C21 120.94(11) . .
C27 C22 C21 119.21(11) . .
C22 C23 C24 120.11(11) . .
C22 C23 H23A 119.9 . .
C24 C23 H23A 119.9 . .
C25 C24 C23 119.84(12) . .
C25 C24 H24A 120.1 . .
C23 C24 H24A 120.1 . .
C24 C25 C26 120.28(13) . .
C24 C25 H25A 119.9 . .
C26 C25 H25A 119.9 . .
C25 C26 C27 120.09(14) . .
C25 C26 H26A 120.0 . .
C27 C26 H26A 120.0 . .
C26 C27 C22 119.80(13) . .
C26 C27 H27A 120.1 . .
C22 C27 H27A 120.1 . .

loop_
_geom_bond_atom_site_label_1
_geom_bond_atom_site_label_2
_geom_bond_distance
_geom_bond_site_symmetry_2
Co1 O1 1.8265(8) 5_666
Co1 O1 1.8265(8) .
Co1 N1 1.8403(9) .
Co1 N1 1.8404(8) 5_666
O1 C1 1.3265(12) .
N1 C2 1.3714(13) .
N1 C15 1.4218(13) .
C1 C6 1.4142(14) .
C1 C2 1.4210(14) .
O2 C21 1.2200(14) .
C2 C3 1.4028(14) .
C3 C4 1.3837(14) .
C3 H3A 0.9500 .
C4 C5 1.4161(15) .
C4 C7 1.5328(14) .
C5 C6 1.3903(15) .
C5 H5A 0.9500 .
C6 C11 1.5305(15) .
C7 C10 1.5342(16) .
C7 C8 1.5375(15) .
C7 C9 1.5385(16) .
C8 H8A 0.9800 .
C8 H8B 0.9800 .
C8 H8C 0.9800 .
C9 H9A 0.9800 .
C9 H9B 0.9800 .
C9 H9C 0.9800 .
C10 H10A 0.9800 .
C10 H10B 0.9800 .
C10 H10C 0.9800 .
C11 C13 1.5364(18) .
C11 C12 1.5374(16) .
C11 C14 1.5376(19) .
C12 H12A 0.9800 .
C12 H12B 0.9800 .
C12 H12C 0.9800 .
C13 H13A 0.9800 .
C13 H13B 0.9800 .
C13 H13C 0.9800 .
C14 H14A 0.9800 .
C14 H14B 0.9800 .
C14 H14C 0.9800 .
C15 C20 1.3901(15) .
C15 C16 1.4066(15) .
C16 C17 1.3967(15) .
C16 C21 1.4979(16) .
C17 C18 1.3873(19) .
C17 H17A 0.9500 .
C18 C19 1.3872(19) .
C18 H18A 0.9500 .
C19 C20 1.3918(15) .
C19 H19A 0.9500 .
C20 H20A 0.9500 .
C21 C22 1.4917(16) .
C22 C23 1.3912(16) .
C22 C27 1.3914(18) .
C23 C24 1.3921(17) .
C23 H23A 0.9500 .
C24 C25 1.3815(19) .
C24 H24A 0.9500 .
C25 C26 1.389(2) .
C25 H25A 0.9500 .
C26 C27 1.389(2) .
C26 H26A 0.9500 .
C27 H27A 0.9500 .
